data_2212726
loop_
_publ_author_name
'Chu-Niu Zhang'
'Ming-Hua Yang'
'Guo-Bin Yang'

_publ_section_title
(<i>E</i>)-4-(2-Hydroxy-4-methoxybenzylideneamino)-1,5-dimethyl-2-phenyl-1<i>H</i>-pyrazol-3(2<i>H</i>)-one
_journal_coeditor_code WN2112
_journal_issue 3
_journal_name_full 'Acta Crystallographica Section E'
_journal_page_first o1245
_journal_page_last o1246
_journal_paper_doi 10.1107/S1600536807005910
_journal_volume 63
_journal_year 2007
_chemical_formula_iupac 'C19 H19 N3 O3'
_chemical_formula_moiety 'C19 H19 N3 O3'
_chemical_formula_sum 'C19 H19 N3 O3'
_chemical_formula_weight 337.37
_chemical_name_systematic
;
(E)-4-(2-Hydroxy-4-methoxybenzylideneamino)-1,5-dimethyl-2-phenyl-
1H-pyrazol-3(2H)-one
;
_space_group_IT_number 14
_symmetry_cell_setting monoclinic
_symmetry_space_group_name_Hall '-P 2ybc'
_symmetry_space_group_name_H-M 'P 1 21/c 1'
_atom_sites_solution_hydrogens geom
_atom_sites_solution_primary direct
_atom_sites_solution_secondary difmap
_audit_creation_method SHELXL-97
_cell_angle_alpha 90.00
_cell_angle_beta 93.021(2)
_cell_angle_gamma 90.00
_cell_formula_units_Z 4
_cell_length_a 10.0306(9)
_cell_length_b 7.5903(7)
_cell_length_c 22.248(2)
_cell_measurement_reflns_used 2000
_cell_measurement_temperature 293(2)
_cell_measurement_theta_max 25.04
_cell_measurement_theta_min 2.13
_cell_volume 1691.5(3)
_computing_cell_refinement 'SAINT (Bruker, 1999)'
_computing_data_collection 'SMART (Bruker,1998)'
_computing_data_reduction SAINT
_computing_molecular_graphics 'SHELXTL (Bruker, 1998)'
_computing_publication_material SHELXTL
_computing_structure_refinement 'SHELXL97 (Sheldrick, 1997)'
_computing_structure_solution 'SHELXS97 (Sheldrick, 1997)'
_diffrn_ambient_temperature 293(2)
_diffrn_measured_fraction_theta_full 0.983
_diffrn_measured_fraction_theta_max 0.983
_diffrn_measurement_device_type 'Bruker APEX-II area-detector'
_diffrn_measurement_method '\f and \w'
_diffrn_radiation_monochromator graphite
_diffrn_radiation_source 'fine-focus sealed tube'
_diffrn_radiation_type MoK\a
_diffrn_radiation_wavelength 0.71073
_diffrn_reflns_av_R_equivalents 0.0241
_diffrn_reflns_av_sigmaI/netI 0.0235
_diffrn_reflns_limit_h_max 12
_diffrn_reflns_limit_h_min -11
_diffrn_reflns_limit_k_max 9
_diffrn_reflns_limit_k_min -9
_diffrn_reflns_limit_l_max 26
_diffrn_reflns_limit_l_min -26
_diffrn_reflns_number 9918
_diffrn_reflns_theta_full 25.20
_diffrn_reflns_theta_max 25.20
_diffrn_reflns_theta_min 1.83
_diffrn_standards_interval_count 0
_diffrn_standards_interval_time 0
_diffrn_standards_number 0
_exptl_absorpt_coefficient_mu 0.091
_exptl_absorpt_correction_T_max 0.9819
_exptl_absorpt_correction_T_min 0.9748
_exptl_absorpt_correction_type multi-scan
_exptl_absorpt_process_details '(SADABS; Sheldrick, 1996)'
_exptl_crystal_colour colourless
_exptl_crystal_density_diffrn 1.325
_exptl_crystal_density_method 'not measured'
_exptl_crystal_description block
_exptl_crystal_F_000 712
_exptl_crystal_size_max 0.28
_exptl_crystal_size_mid 0.28
_exptl_crystal_size_min 0.20
_refine_diff_density_max 0.163
_refine_diff_density_min -0.231
_refine_ls_extinction_method none
_refine_ls_goodness_of_fit_ref 1.165
_refine_ls_hydrogen_treatment constr
_refine_ls_matrix_type full
_refine_ls_number_parameters 230
_refine_ls_number_reflns 2980
_refine_ls_number_restraints 0
_refine_ls_restrained_S_all 1.165
_refine_ls_R_factor_all 0.0517
_refine_ls_R_factor_gt 0.0397
_refine_ls_shift/su_max 0.000
_refine_ls_shift/su_mean 0.000
_refine_ls_structure_factor_coef Fsqd
_refine_ls_weighting_details 'calc w=1/[\s^2^(Fo^2^)+(0.0692P)^2^] where P=(Fo^2^+2Fc^2^)/3'
_refine_ls_weighting_scheme calc
_refine_ls_wR_factor_gt 0.1115
_refine_ls_wR_factor_ref 0.1175
_reflns_number_gt 2254
_reflns_number_total 2980
_reflns_threshold_expression I>2\s(I)
_cod_data_source_file wn2112.cif
_cod_data_source_block I
_cod_depositor_comments
;
The following automatic conversions were performed:
'_symmetry_cell_setting' value 'Monoclinic' changed to 'monoclinic'
according to '/home/saulius/struct/CIF-dictionaries/cif_core.dic'
dictionary named 'cif_core.dic' version 2.4.1 from 2010-06-29.

Automatic conversion script
Id: cif_fix_enum 1527 2010-12-29 10:47:43Z saulius 

The following automatic conversions were performed:

'_symmetry_cell_setting' value 'Monoclinic' changed to 'monoclinic'
according to /home/saulius/struct/CIF-dictionaries/cif_core.dic
dictionary named 'cif_core.dic' version 2.4.1 from 2010-06-29.

Automatic conversion script
Id: cif_fix_values 1715 2011-07-08 13:25:40Z adriana 
;
_cod_original_sg_symbol_H-M 'P 21/c'
_cod_database_code 2212726
_cod_database_fobs_code 2212726

loop_
_symmetry_equiv_pos_as_xyz
'x, y, z'
'-x, y+1/2, -z+1/2'
'-x, -y, -z'
'x, -y-1/2, z-1/2'

loop_
_atom_site_type_symbol
_atom_site_label
_atom_site_fract_x
_atom_site_fract_y
_atom_site_fract_z
_atom_site_U_iso_or_equiv
_atom_site_adp_type
_atom_site_calc_flag
_atom_site_refinement_flags
_atom_site_occupancy
C C1 -0.04294(14) 0.50019(17) 0.40731(7) 0.0478(4) Uani d . 1
H H1 -0.0087 0.5929 0.3856 0.057 Uiso calc R 1
C C2 -0.14097(14) 0.53671(17) 0.45081(6) 0.0465(3) Uani d . 1
C C3 -0.18717(15) 0.70877(18) 0.45834(7) 0.0554(4) Uani d . 1
H H3 -0.1526 0.7985 0.4353 0.066 Uiso calc R 1
C C4 -0.28131(16) 0.7498(2) 0.49834(7) 0.0580(4) Uani d . 1
H H4 -0.3106 0.8654 0.5022 0.070 Uiso calc R 1
C C5 -0.33287(15) 0.61613(19) 0.53333(7) 0.0512(4) Uani d . 1
C C6 -0.28989(14) 0.44426(18) 0.52741(7) 0.0513(4) Uani d . 1
H H6 -0.3251 0.3555 0.5507 0.062 Uiso calc R 1
C C7 -0.19416(14) 0.40452(17) 0.48671(6) 0.0466(4) Uani d . 1
C C8 0.08607(13) 0.30620(16) 0.35236(6) 0.0442(3) Uani d . 1
C C9 0.13026(13) 0.14130(17) 0.34049(7) 0.0467(4) Uani d . 1
C C10 0.14209(13) 0.42590(18) 0.31028(7) 0.0472(4) Uani d . 1
C C11 0.30298(14) 0.37380(17) 0.22915(6) 0.0476(4) Uani d . 1
C C12 0.26297(16) 0.50168(19) 0.18781(8) 0.0607(4) Uani d . 1
H H12 0.1793 0.5538 0.1891 0.073 Uiso calc R 1
C C13 0.3497(2) 0.5509(2) 0.14433(8) 0.0743(5) Uani d . 1
H H13 0.3237 0.6365 0.1162 0.089 Uiso calc R 1
C C14 0.4742(2) 0.4743(2) 0.14227(9) 0.0749(5) Uani d . 1
H H14 0.5319 0.5079 0.1130 0.090 Uiso calc R 1
C C15 0.51170(17) 0.3489(2) 0.18365(8) 0.0658(5) Uani d . 1
H H15 0.5953 0.2966 0.1821 0.079 Uiso calc R 1
C C16 0.42816(14) 0.29803(19) 0.22767(7) 0.0533(4) Uani d . 1
H H16 0.4556 0.2138 0.2560 0.064 Uiso calc R 1
C C17 0.10232(17) -0.02543(18) 0.37236(8) 0.0639(5) Uani d . 1
H H17A 0.0626 0.0008 0.4097 0.096 Uiso calc R 1
H H17B 0.1842 -0.0886 0.3804 0.096 Uiso calc R 1
H H17C 0.0420 -0.0963 0.3477 0.096 Uiso calc R 1
C C18 0.19623(15) 0.01017(19) 0.24572(8) 0.0584(4) Uani d . 1
H H18A 0.1858 -0.1038 0.2636 0.088 Uiso calc R 1
H H18B 0.2734 0.0097 0.2220 0.088 Uiso calc R 1
H H18C 0.1184 0.0373 0.2205 0.088 Uiso calc R 1
C C19 -0.47768(18) 0.5381(2) 0.61056(8) 0.0678(5) Uani d . 1
H H19A -0.5224 0.4486 0.5866 0.102 Uiso calc R 1
H H19B -0.5398 0.5918 0.6364 0.102 Uiso calc R 1
H H19C -0.4058 0.4861 0.6346 0.102 Uiso calc R 1
N N1 -0.00144(11) 0.34202(14) 0.39776(5) 0.0476(3) Uani d . 1
N N2 0.21315(11) 0.14334(13) 0.29319(5) 0.0466(3) Uani d . 1
N N3 0.21195(11) 0.31878(14) 0.27256(6) 0.0498(3) Uani d . 1
O O1 -0.42580(11) 0.66863(13) 0.57212(5) 0.0664(3) Uani d . 1
O O2 -0.15459(11) 0.23513(13) 0.48254(5) 0.0632(3) Uani d . 1
H H2 -0.0965 0.2276 0.4581 0.095 Uiso calc R 1
O O3 0.13802(11) 0.58828(12) 0.30592(5) 0.0642(3) Uani d . 1

loop_
_atom_site_aniso_label
_atom_site_aniso_U_11
_atom_site_aniso_U_22
_atom_site_aniso_U_33
_atom_site_aniso_U_12
_atom_site_aniso_U_13
_atom_site_aniso_U_23
C1 0.0563(9) 0.0429(8) 0.0443(8) -0.0034(6) 0.0040(7) 0.0022(6)
C2 0.0528(8) 0.0424(7) 0.0442(8) -0.0003(6) 0.0026(6) 0.0003(6)
C3 0.0665(9) 0.0421(8) 0.0584(10) 0.0008(7) 0.0119(8) 0.0051(7)
C4 0.0705(10) 0.0422(8) 0.0623(10) 0.0062(7) 0.0133(8) -0.0001(7)
C5 0.0553(8) 0.0531(9) 0.0457(8) 0.0023(6) 0.0069(7) -0.0035(7)
C6 0.0586(9) 0.0467(8) 0.0492(9) -0.0041(7) 0.0067(7) 0.0037(7)
C7 0.0554(8) 0.0390(7) 0.0451(9) 0.0000(6) 0.0005(7) -0.0004(6)
C8 0.0478(8) 0.0401(7) 0.0447(8) -0.0009(6) 0.0032(6) -0.0009(6)
C9 0.0469(8) 0.0423(8) 0.0510(9) -0.0024(6) 0.0037(7) 0.0017(6)
C10 0.0509(8) 0.0389(8) 0.0521(9) -0.0002(6) 0.0051(7) -0.0010(6)
C11 0.0552(9) 0.0440(8) 0.0440(8) -0.0103(6) 0.0064(7) -0.0038(6)
C12 0.0664(10) 0.0561(9) 0.0589(10) -0.0112(7) -0.0038(8) 0.0056(7)
C13 0.0984(14) 0.0714(11) 0.0524(11) -0.0279(10) -0.0033(10) 0.0144(8)
C14 0.0911(14) 0.0763(12) 0.0593(11) -0.0334(10) 0.0231(10) -0.0080(9)
C15 0.0657(10) 0.0620(10) 0.0714(12) -0.0171(8) 0.0199(9) -0.0167(9)
C16 0.0576(9) 0.0468(8) 0.0559(10) -0.0064(6) 0.0063(7) -0.0045(7)
C17 0.0751(10) 0.0423(8) 0.0759(12) 0.0026(7) 0.0195(9) 0.0081(7)
C18 0.0651(10) 0.0478(8) 0.0623(10) -0.0039(7) 0.0048(8) -0.0087(7)
C19 0.0730(11) 0.0724(11) 0.0597(10) -0.0007(8) 0.0199(8) 0.0005(9)
N1 0.0528(7) 0.0438(7) 0.0462(7) 0.0000(5) 0.0040(6) -0.0007(5)
N2 0.0529(7) 0.0345(6) 0.0530(7) -0.0013(5) 0.0074(6) -0.0012(5)
N3 0.0575(7) 0.0376(6) 0.0555(8) -0.0008(5) 0.0135(6) 0.0035(5)
O1 0.0750(7) 0.0578(7) 0.0686(8) 0.0053(5) 0.0258(6) -0.0002(5)
O2 0.0801(8) 0.0406(6) 0.0707(8) 0.0038(5) 0.0227(6) 0.0032(5)
O3 0.0839(8) 0.0350(6) 0.0757(8) 0.0004(5) 0.0230(6) 0.0032(5)

loop_
_atom_type_symbol
_atom_type_description
_atom_type_scat_dispersion_real
_atom_type_scat_dispersion_imag
_atom_type_scat_source
C C 0.0033 0.0016 'International Tables Vol C Tables 4.2.6.8 and 6.1.1.4'
H H 0.0000 0.0000 'International Tables Vol C Tables 4.2.6.8 and 6.1.1.4'
N N 0.0061 0.0033 'International Tables Vol C Tables 4.2.6.8 and 6.1.1.4'
O O 0.0106 0.0060 'International Tables Vol C Tables 4.2.6.8 and 6.1.1.4'

loop_
_geom_angle_atom_site_label_1
_geom_angle_atom_site_label_2
_geom_angle_atom_site_label_3
_geom_angle
N1 C1 C2 121.71(13)
N1 C1 H1 119.1
C2 C1 H1 119.1
C3 C2 C7 117.42(13)
C3 C2 C1 120.10(13)
C7 C2 C1 122.47(12)
C4 C3 C2 122.37(14)
C4 C3 H3 118.8
C2 C3 H3 118.8
C3 C4 C5 119.10(14)
C3 C4 H4 120.4
C5 C4 H4 120.4
O1 C5 C6 124.29(13)
O1 C5 C4 115.26(13)
C6 C5 C4 120.45(14)
C5 C6 C7 119.83(13)
C5 C6 H6 120.1
C7 C6 H6 120.1
O2 C7 C6 117.91(12)
O2 C7 C2 121.27(13)
C6 C7 C2 120.82(13)
C9 C8 N1 122.89(12)
C9 C8 C10 108.20(12)
N1 C8 C10 128.90(12)
C8 C9 N2 110.80(12)
C8 C9 C17 128.38(13)
N2 C9 C17 120.80(12)
O3 C10 N3 123.59(12)
O3 C10 C8 131.86(13)
N3 C10 C8 104.52(11)
C12 C11 C16 120.55(14)
C12 C11 N3 118.85(13)
C16 C11 N3 120.59(13)
C11 C12 C13 118.85(16)
C11 C12 H12 120.6
C13 C12 H12 120.6
C14 C13 C12 120.81(17)
C14 C13 H13 119.6
C12 C13 H13 119.6
C15 C14 C13 119.29(16)
C15 C14 H14 120.4
C13 C14 H14 120.4
C14 C15 C16 121.29(16)
C14 C15 H15 119.4
C16 C15 H15 119.4
C15 C16 C11 119.19(15)
C15 C16 H16 120.4
C11 C16 H16 120.4
C9 C17 H17A 109.5
C9 C17 H17B 109.5
H17A C17 H17B 109.5
C9 C17 H17C 109.5
H17A C17 H17C 109.5
H17B C17 H17C 109.5
N2 C18 H18A 109.5
N2 C18 H18B 109.5
H18A C18 H18B 109.5
N2 C18 H18C 109.5
H18A C18 H18C 109.5
H18B C18 H18C 109.5
O1 C19 H19A 109.5
O1 C19 H19B 109.5
H19A C19 H19B 109.5
O1 C19 H19C 109.5
H19A C19 H19C 109.5
H19B C19 H19C 109.5
C1 N1 C8 121.26(12)
C9 N2 N3 105.36(10)
C9 N2 C18 119.47(11)
N3 N2 C18 114.75(12)
C10 N3 N2 110.70(11)
C10 N3 C11 126.93(11)
N2 N3 C11 120.19(11)
C5 O1 C19 117.42(12)
C7 O2 H2 109.5

loop_
_geom_bond_atom_site_label_1
_geom_bond_atom_site_label_2
_geom_bond_distance
C1 N1 1.2919(16)
C1 C2 1.443(2)
C1 H1 0.9300
C2 C3 1.3988(19)
C2 C7 1.4050(19)
C3 C4 1.367(2)
C3 H3 0.9300
C4 C5 1.395(2)
C4 H4 0.9300
C5 O1 1.3628(16)
C5 C6 1.382(2)
C6 C7 1.3873(19)
C6 H6 0.9300
C7 O2 1.3502(16)
C8 C9 1.3584(18)
C8 N1 1.3993(17)
C8 C10 1.4400(19)
C9 N2 1.3750(17)
C9 C17 1.4845(19)
C10 O3 1.2368(16)
C10 N3 1.3850(17)
C11 C12 1.382(2)
C11 C16 1.383(2)
C11 N3 1.4261(17)
C12 C13 1.386(2)
C12 H12 0.9300
C13 C14 1.380(3)
C13 H13 0.9300
C14 C15 1.363(3)
C14 H14 0.9300
C15 C16 1.377(2)
C15 H15 0.9300
C16 H16 0.9300
C17 H17A 0.9600
C17 H17B 0.9600
C17 H17C 0.9600
C18 N2 1.4653(18)
C18 H18A 0.9600
C18 H18B 0.9600
C18 H18C 0.9600
C19 O1 1.4248(18)
C19 H19A 0.9600
C19 H19B 0.9600
C19 H19C 0.9600
N2 N3 1.4083(15)
O2 H2 0.8200

loop_
_geom_hbond_atom_site_label_D
_geom_hbond_atom_site_label_H
_geom_hbond_atom_site_label_A
_geom_hbond_site_symmetry_A
_geom_hbond_distance_DH
_geom_hbond_distance_HA
_geom_hbond_distance_DA
_geom_hbond_angle_DHA
C18 H18A O3 1_545 0.96 2.57 3.5315(18) 175
C1 H1 O3 . 0.93 2.36 3.0431(17) 130
O2 H2 N1 . 0.82 1.90 2.6231(15) 147

loop_
_geom_torsion_atom_site_label_1
_geom_torsion_atom_site_label_2
_geom_torsion_atom_site_label_3
_geom_torsion_atom_site_label_4
_geom_torsion
N1 C1 C2 C3 -177.64(13)
N1 C1 C2 C7 2.1(2)
C7 C2 C3 C4 -0.6(2)
C1 C2 C3 C4 179.07(15)
C2 C3 C4 C5 0.5(2)
C3 C4 C5 O1 179.79(14)
C3 C4 C5 C6 -0.3(2)
O1 C5 C6 C7 -179.70(14)
C4 C5 C6 C7 0.4(2)
C5 C6 C7 O2 179.73(13)
C5 C6 C7 C2 -0.6(2)
C3 C2 C7 O2 -179.67(13)
C1 C2 C7 O2 0.6(2)
C3 C2 C7 C6 0.7(2)
C1 C2 C7 C6 -178.97(13)
N1 C8 C9 N2 179.04(12)
C10 C8 C9 N2 0.34(16)
N1 C8 C9 C17 -2.7(2)
C10 C8 C9 C17 178.65(15)
C9 C8 C10 O3 -174.52(15)
N1 C8 C10 O3 6.9(3)
C9 C8 C10 N3 3.57(15)
N1 C8 C10 N3 -175.02(13)
C16 C11 C12 C13 0.9(2)
N3 C11 C12 C13 -177.82(14)
C11 C12 C13 C14 -0.2(3)
C12 C13 C14 C15 0.0(3)
C13 C14 C15 C16 -0.5(3)
C14 C15 C16 C11 1.1(2)
C12 C11 C16 C15 -1.4(2)
N3 C11 C16 C15 177.35(13)
C2 C1 N1 C8 175.16(13)
C9 C8 N1 C1 -179.04(13)
C10 C8 N1 C1 -0.6(2)
C8 C9 N2 N3 -4.06(16)
C17 C9 N2 N3 177.49(13)
C8 C9 N2 C18 -134.91(14)
C17 C9 N2 C18 46.6(2)
O3 C10 N3 N2 172.10(13)
C8 C10 N3 N2 -6.18(15)
O3 C10 N3 C11 9.1(2)
C8 C10 N3 C11 -169.22(13)
C9 N2 N3 C10 6.47(15)
C18 N2 N3 C10 139.98(12)
C9 N2 N3 C11 170.81(12)
C18 N2 N3 C11 -55.67(17)
C12 C11 N3 C10 -51.3(2)
C16 C11 N3 C10 129.95(15)
C12 C11 N3 N2 147.07(14)
C16 C11 N3 N2 -31.65(19)
C6 C5 O1 C19 2.5(2)
C4 C5 O1 C19 -177.59(14)

loop_
_cod_related_entry_id
_cod_related_entry_database
_cod_related_entry_code
1 ChemSpider 21185430
